data_7242715
loop_
_publ_author_name
'Sukegawa, Yoshihito'
'Sato, Kaito'
'Fujiwara, Wataru'
'Katagiri, Hiroshi'
'Yokoyama, Daisuke'

_publ_section_title
;
 Effect of the conformer distribution on the properties of amorphous
 organic semiconductor films for organic light-emitting diodes
;
_journal_name_full 'Physical Chemistry Chemical Physics'
_journal_paper_doi 10.1039/D1CP00892G
_journal_year 2021
_chemical_absolute_configuration unk
_chemical_formula_moiety 'C52 H36 N2'
_chemical_formula_sum 'C52 H36 N2'
_chemical_formula_weight 688.83
_space_group_crystal_system orthorhombic
_space_group_IT_number 45
_space_group_name_Hall 'I 2 -2c'
_space_group_name_H-M_alt 'I b a 2'
_atom_sites_solution_hydrogens geom
_atom_sites_solution_primary direct
_atom_sites_solution_secondary difmap
_audit_creation_method SHELXL-2014/7
_audit_update_record
;
2021-02-22 deposited with the CCDC.	2021-04-23 downloaded from the CCDC.
;
_cell_angle_alpha 90
_cell_angle_beta 90
_cell_angle_gamma 90
_cell_formula_units_Z 4
_cell_length_a 18.0128(10)
_cell_length_b 27.5447(16)
_cell_length_c 7.2185(3)
_cell_measurement_reflns_used 5397
_cell_measurement_temperature 200
_cell_measurement_theta_max 30.0110
_cell_measurement_theta_min 2.2510
_cell_volume 3581.5(3)
_computing_cell_refinement 'CrysAlisPro 1.171.38.43 (Rigaku OD, 2015)'
_computing_data_collection 'CrysAlisPro 1.171.38.43 (Rigaku OD, 2015)'
_computing_data_reduction 'CrysAlisPro 1.171.38.43 (Rigaku OD, 2015)'
_computing_molecular_graphics 'ORTEP-3 for Windows (Farrugia, 2012)'
_computing_publication_material 'Yadokari-XG (Wakita, Nemoto et al., 2009)'
_computing_structure_refinement 'SHELXL-2014/7 (Sheldrick, 2014)'
_computing_structure_solution 'SHELXD (Sheldrick, 2015)'
_diffrn_ambient_temperature 200
_diffrn_detector_area_resol_mean 28.5714
_diffrn_measured_fraction_theta_full 0.995
_diffrn_measured_fraction_theta_max 0.996
_diffrn_measurement_device_type 'Rigaku Saturn 70 CCD area detector'
_diffrn_measurement_method \w
_diffrn_radiation_type MoK\a
_diffrn_radiation_wavelength 0.71073
_diffrn_reflns_av_R_equivalents 0.0570
_diffrn_reflns_av_unetI/netI 0.0354
_diffrn_reflns_Laue_measured_fraction_full 0.995
_diffrn_reflns_Laue_measured_fraction_max 0.996
_diffrn_reflns_limit_h_max 22
_diffrn_reflns_limit_h_min -22
_diffrn_reflns_limit_k_max 34
_diffrn_reflns_limit_k_min -34
_diffrn_reflns_limit_l_max 9
_diffrn_reflns_limit_l_min -9
_diffrn_reflns_number 22438
_diffrn_reflns_point_group_measured_fraction_full 0.997
_diffrn_reflns_point_group_measured_fraction_max 0.997
_diffrn_reflns_theta_full 25.242
_diffrn_reflns_theta_max 26.496
_diffrn_reflns_theta_min 2.702
_diffrn_source 'Rotating Anode'
_exptl_absorpt_coefficient_mu 0.074
_exptl_absorpt_correction_T_max 1.00000
_exptl_absorpt_correction_T_min 0.55297
_exptl_absorpt_correction_type multi-scan
_exptl_absorpt_process_details
;
CrysAlisPro 1.171.38.43 (Rigaku Oxford Diffraction, 2015)
Empirical absorption correction using spherical harmonics,
 implemented in SCALE3 ABSPACK scaling algorithm.
;
_exptl_crystal_colour Yellow
_exptl_crystal_density_diffrn 1.277
_exptl_crystal_description Prism
_exptl_crystal_F_000 1448
_exptl_crystal_size_max 0.150
_exptl_crystal_size_mid 0.070
_exptl_crystal_size_min 0.050
_refine_diff_density_max 0.207
_refine_diff_density_min -0.142
_refine_diff_density_rms 0.035
_refine_ls_abs_structure_details
;
 Flack x determined using 900 quotients [(I+)-(I-)]/[(I+)+(I-)]
 (Parsons, Flack and Wagner, Acta Cryst. B69 (2013) 249-259).
;
_refine_ls_abs_structure_Flack -2.8(10)
_refine_ls_extinction_method none
_refine_ls_goodness_of_fit_ref 1.039
_refine_ls_hydrogen_treatment constr
_refine_ls_matrix_type full
_refine_ls_number_parameters 244
_refine_ls_number_reflns 3694
_refine_ls_number_restraints 1
_refine_ls_restrained_S_all 1.039
_refine_ls_R_factor_all 0.0906
_refine_ls_R_factor_gt 0.0637
_refine_ls_shift/su_max 0.000
_refine_ls_shift/su_mean 0.000
_refine_ls_structure_factor_coef Fsqd
_refine_ls_weighting_details 'w=1/[\s^2^(Fo^2^)+(0.0849P)^2^+1.1425P] where P=(Fo^2^+2Fc^2^)/3'
_refine_ls_weighting_scheme calc
_refine_ls_wR_factor_gt 0.1495
_refine_ls_wR_factor_ref 0.1668
_reflns_Friedel_coverage 0.843
_reflns_Friedel_fraction_full 0.999
_reflns_Friedel_fraction_max 0.999
_reflns_number_gt 2638
_reflns_number_total 3694
_reflns_threshold_expression 'I > 2\s(I)'
_cod_data_source_file d1cp00892g2.cif
_cod_data_source_block a-TMB_20190712_200K
_cod_database_code 7242715
_shelx_shelxl_version_number 2014/7
_shelx_space_group_comment
;
The symmetry employed for this shelxl refinement is uniquely defined
by the following loop, which should always be used as a source of
symmetry information in preference to the above space-group names.
They are only intended as comments.
;
_shelx_estimated_absorpt_t_min 0.989
_shelx_estimated_absorpt_t_max 0.996
_oxdiff_exptl_absorpt_empirical_full_min 0.765
_oxdiff_exptl_absorpt_empirical_full_max 1.715
_oxdiff_exptl_absorpt_empirical_details
;
Empirical correction (ABSPACK) includes:
- Absorption correction using spherical harmonics
- Frame scaling
- Detector area scaling
;

loop_
_space_group_symop_operation_xyz
'x, y, z'
'-x, -y, z'
'-x, y, z+1/2'
'x, -y, z+1/2'
'x+1/2, y+1/2, z+1/2'
'-x+1/2, -y+1/2, z+1/2'
'-x+1/2, y+1/2, z+1'
'x+1/2, -y+1/2, z+1'

loop_
_atom_site_label
_atom_site_type_symbol
_atom_site_fract_x
_atom_site_fract_y
_atom_site_fract_z
_atom_site_U_iso_or_equiv
_atom_site_adp_type
_atom_site_occupancy
_atom_site_site_symmetry_order
_atom_site_calc_flag
_atom_site_refinement_flags_posn
_atom_site_refinement_flags_adp
_atom_site_refinement_flags_occupancy
_atom_site_disorder_assembly
_atom_site_disorder_group
N1 N 0.30436(18) 0.62684(11) 0.2790(6) 0.0616(9) Uani 1 1 d . . . . .
C1 C 0.3606(2) 0.59099(13) 0.2797(6) 0.0517(9) Uani 1 1 d . . . . .
C2 C 0.3443(2) 0.54371(14) 0.2279(6) 0.0540(10) Uani 1 1 d . . . . .
H2 H 0.2952 0.5355 0.1915 0.065 Uiso 1 1 calc R U . . .
C3 C 0.3985(2) 0.50869(13) 0.2287(5) 0.0495(9) Uani 1 1 d . . . . .
H3 H 0.3862 0.4766 0.1920 0.059 Uiso 1 1 calc R U . . .
C4 C 0.47121(19) 0.51899(12) 0.2820(5) 0.0448(8) Uani 1 1 d . . . . .
C5 C 0.4864(2) 0.56653(13) 0.3341(5) 0.0491(9) Uani 1 1 d . . . . .
H5 H 0.5354 0.5750 0.3708 0.059 Uiso 1 1 calc R U . . .
C6 C 0.4321(2) 0.60172(14) 0.3338(6) 0.0540(10) Uani 1 1 d . . . . .
H6 H 0.4440 0.6338 0.3715 0.065 Uiso 1 1 calc R U . . .
C7 C 0.2281(3) 0.61433(15) 0.2980(7) 0.0686(12) Uani 1 1 d . . . . .
C8 C 0.1774(3) 0.62557(18) 0.1640(8) 0.0806(15) Uani 1 1 d . . . . .
H8 H 0.1942 0.6417 0.0555 0.097 Uiso 1 1 calc R U . . .
C9 C 0.1043(4) 0.6147(3) 0.1787(13) 0.112(2) Uani 1 1 d . . . . .
H9 H 0.0709 0.6238 0.0832 0.134 Uiso 1 1 calc R U . . .
C10 C 0.0784(4) 0.5901(3) 0.3338(15) 0.124(3) Uani 1 1 d . . . . .
H10 H 0.0275 0.5814 0.3431 0.149 Uiso 1 1 calc R U . . .
C11 C 0.1281(3) 0.5784(2) 0.4764(11) 0.0922(18) Uani 1 1 d . . . . .
C12 C 0.1063(5) 0.5526(3) 0.6380(17) 0.129(3) Uani 1 1 d . . . . .
H12 H 0.0568 0.5410 0.6477 0.154 Uiso 1 1 calc R U . . .
C13 C 0.1549(7) 0.5441(3) 0.7800(14) 0.142(4) Uani 1 1 d . . . . .
H13 H 0.1390 0.5271 0.8875 0.171 Uiso 1 1 calc R U . . .
C14 C 0.2254(5) 0.5599(3) 0.7660(10) 0.117(2) Uani 1 1 d . . . . .
H14 H 0.2580 0.5550 0.8677 0.140 Uiso 1 1 calc R U . . .
C15 C 0.2517(3) 0.58266(18) 0.6128(8) 0.0819(15) Uani 1 1 d . . . . .
H15 H 0.3022 0.5925 0.6069 0.098 Uiso 1 1 calc R U . . .
C16 C 0.2040(3) 0.59147(16) 0.4632(8) 0.0766(14) Uani 1 1 d . . . . .
C17 C 0.3219(2) 0.67721(14) 0.2740(6) 0.0599(11) Uani 1 1 d . . . . .
C18 C 0.2996(3) 0.70633(16) 0.4175(7) 0.0713(13) Uani 1 1 d . . . . .
H18 H 0.2742 0.6923 0.5196 0.086 Uiso 1 1 calc R U . . .
C19 C 0.3133(3) 0.75572(18) 0.4171(8) 0.0816(14) Uani 1 1 d . . . . .
H19 H 0.2965 0.7752 0.5175 0.098 Uiso 1 1 calc R U . . .
C20 C 0.3496(3) 0.77609(17) 0.2773(9) 0.0819(14) Uani 1 1 d . . . . .
H20 H 0.3598 0.8099 0.2810 0.098 Uiso 1 1 calc R U . . .
C21 C 0.3739(2) 0.74817(18) 0.1209(8) 0.0732(13) Uani 1 1 d . . . . .
C22 C 0.4095(3) 0.7689(2) -0.0304(10) 0.0942(18) Uani 1 1 d . . . . .
H22 H 0.4197 0.8027 -0.0312 0.113 Uiso 1 1 calc R U . . .
C23 C 0.4296(3) 0.7414(3) -0.1755(9) 0.1010(19) Uani 1 1 d . . . . .
H23 H 0.4546 0.7561 -0.2768 0.121 Uiso 1 1 calc R U . . .
C24 C 0.4146(3) 0.6916(2) -0.1808(7) 0.0927(18) Uani 1 1 d . . . . .
H24 H 0.4294 0.6729 -0.2851 0.111 Uiso 1 1 calc R U . . .
C25 C 0.3788(3) 0.66971(18) -0.0370(7) 0.0744(13) Uani 1 1 d . . . . .
H25 H 0.3676 0.6360 -0.0422 0.089 Uiso 1 1 calc R U . . .
C26 C 0.3584(2) 0.69756(17) 0.1212(6) 0.0621(11) Uani 1 1 d . . . . .

loop_
_atom_site_aniso_label
_atom_site_aniso_U_11
_atom_site_aniso_U_22
_atom_site_aniso_U_33
_atom_site_aniso_U_23
_atom_site_aniso_U_13
_atom_site_aniso_U_12
N1 0.061(2) 0.0517(18) 0.072(2) -0.0005(18) 0.0068(19) 0.0098(16)
C1 0.057(2) 0.048(2) 0.050(2) -0.0026(18) 0.0007(18) 0.0075(16)
C2 0.057(2) 0.055(2) 0.050(2) -0.0025(18) -0.0046(18) 0.0057(17)
C3 0.063(2) 0.0420(18) 0.043(2) -0.0014(16) 0.0005(18) 0.0027(16)
C4 0.056(2) 0.0445(18) 0.0338(17) 0.0013(17) 0.0035(17) 0.0024(14)
C5 0.060(2) 0.0467(19) 0.0410(19) -0.0010(15) -0.0020(17) -0.0011(16)
C6 0.069(3) 0.0427(19) 0.050(2) -0.0051(17) 0.0044(19) 0.0062(17)
C7 0.076(3) 0.052(2) 0.079(3) -0.013(2) 0.000(3) 0.012(2)
C8 0.087(4) 0.072(3) 0.084(4) -0.007(3) -0.026(3) 0.018(3)
C9 0.074(4) 0.133(6) 0.129(6) -0.050(5) -0.028(4) 0.019(4)
C10 0.080(4) 0.122(6) 0.169(9) -0.076(6) 0.013(5) -0.015(4)
C11 0.078(4) 0.085(4) 0.114(5) -0.029(4) 0.027(4) -0.011(3)
C12 0.128(6) 0.100(5) 0.157(8) -0.042(6) 0.072(7) -0.018(4)
C13 0.214(10) 0.094(5) 0.119(7) -0.007(5) 0.085(8) -0.001(6)
C14 0.160(6) 0.106(4) 0.084(4) 0.011(4) 0.056(5) 0.036(5)
C15 0.099(4) 0.082(3) 0.064(3) 0.003(3) 0.011(3) 0.032(3)
C16 0.091(4) 0.060(3) 0.078(3) -0.017(3) 0.014(3) 0.013(2)
C17 0.064(2) 0.050(2) 0.065(3) -0.001(2) -0.002(2) 0.0110(18)
C18 0.081(3) 0.061(3) 0.071(3) -0.004(2) 0.011(3) 0.015(2)
C19 0.096(4) 0.067(3) 0.082(3) -0.012(3) 0.012(3) 0.015(3)
C20 0.090(3) 0.055(2) 0.101(4) -0.003(3) -0.005(3) 0.011(2)
C21 0.066(3) 0.067(3) 0.087(3) 0.012(3) -0.004(3) 0.013(2)
C22 0.088(4) 0.097(4) 0.097(4) 0.036(4) 0.001(3) 0.006(3)
C23 0.092(4) 0.127(5) 0.084(4) 0.035(4) 0.013(3) 0.020(4)
C24 0.104(4) 0.115(5) 0.059(3) 0.013(3) 0.015(3) 0.035(3)
C25 0.082(3) 0.084(3) 0.057(3) 0.005(3) -0.002(3) 0.024(3)
C26 0.056(2) 0.073(3) 0.057(3) 0.011(2) -0.003(2) 0.013(2)

loop_
_atom_type_symbol
_atom_type_description
_atom_type_scat_dispersion_real
_atom_type_scat_dispersion_imag
_atom_type_scat_source
C C 0.0033 0.0016 'International Tables Vol C Tables 4.2.6.8 and 6.1.1.4'
H H 0.0000 0.0000 'International Tables Vol C Tables 4.2.6.8 and 6.1.1.4'
N N 0.0061 0.0033 'International Tables Vol C Tables 4.2.6.8 and 6.1.1.4'

loop_
_geom_angle_atom_site_label_1
_geom_angle_atom_site_label_2
_geom_angle_atom_site_label_3
_geom_angle
_geom_angle_site_symmetry_1
_geom_angle_site_symmetry_3
_geom_angle_publ_flag
C1 N1 C17 121.5(3) . . ?
C1 N1 C7 121.5(3) . . ?
C17 N1 C7 116.9(3) . . ?
C6 C1 C2 118.4(3) . . ?
C6 C1 N1 121.4(3) . . ?
C2 C1 N1 120.2(4) . . ?
C3 C2 C1 120.6(4) . . ?
C2 C3 C4 121.8(3) . . ?
C5 C4 C3 116.9(3) . . ?
C5 C4 C4 122.0(4) . 2_665 ?
C3 C4 C4 121.1(4) . 2_665 ?
C6 C5 C4 121.5(4) . . ?
C1 C6 C5 120.9(4) . . ?
C8 C7 C16 119.5(5) . . ?
C8 C7 N1 121.5(5) . . ?
C16 C7 N1 119.0(4) . . ?
C9 C8 C7 122.9(6) . . ?
C8 C9 C10 119.9(7) . . ?
C9 C10 C11 119.3(6) . . ?
C10 C11 C16 120.5(7) . . ?
C10 C11 C12 122.8(8) . . ?
C16 C11 C12 116.7(8) . . ?
C13 C12 C11 121.6(8) . . ?
C14 C13 C12 119.4(8) . . ?
C13 C14 C15 122.7(8) . . ?
C14 C15 C16 119.6(6) . . ?
C15 C16 C7 122.5(5) . . ?
C15 C16 C11 119.7(6) . . ?
C7 C16 C11 117.7(5) . . ?
C18 C17 C26 119.9(4) . . ?
C18 C17 N1 119.1(4) . . ?
C26 C17 N1 120.9(4) . . ?
C17 C18 C19 121.5(5) . . ?
C20 C19 C18 120.3(5) . . ?
C19 C20 C21 121.5(5) . . ?
C22 C21 C26 119.6(6) . . ?
C22 C21 C20 122.7(5) . . ?
C26 C21 C20 117.7(5) . . ?
C23 C22 C21 120.5(6) . . ?
C22 C23 C24 121.5(6) . . ?
C25 C24 C23 120.3(5) . . ?
C24 C25 C26 119.7(5) . . ?
C17 C26 C21 119.1(4) . . ?
C17 C26 C25 122.5(4) . . ?
C21 C26 C25 118.4(4) . . ?

loop_
_geom_bond_atom_site_label_1
_geom_bond_atom_site_label_2
_geom_bond_distance
_geom_bond_site_symmetry_2
_geom_bond_publ_flag
N1 C1 1.415(5) . ?
N1 C17 1.423(5) . ?
N1 C7 1.424(6) . ?
C1 C6 1.377(5) . ?
C1 C2 1.386(5) . ?
C2 C3 1.372(6) . ?
C3 C4 1.394(5) . ?
C4 C5 1.390(5) . ?
C4 C4 1.473(6) 2_665 ?
C5 C6 1.378(5) . ?
C7 C8 1.366(7) . ?
C7 C16 1.417(7) . ?
C8 C9 1.354(9) . ?
C9 C10 1.388(11) . ?
C10 C11 1.403(11) . ?
C11 C16 1.417(7) . ?
C11 C12 1.421(12) . ?
C12 C13 1.368(13) . ?
C13 C14 1.346(12) . ?
C14 C15 1.357(9) . ?
C15 C16 1.401(8) . ?
C17 C18 1.370(6) . ?
C17 C26 1.401(6) . ?
C18 C19 1.383(7) . ?
C19 C20 1.327(8) . ?
C20 C21 1.434(8) . ?
C21 C22 1.389(8) . ?
C21 C26 1.422(7) . ?
C22 C23 1.341(10) . ?
C23 C24 1.399(9) . ?
C24 C25 1.362(8) . ?
C25 C26 1.424(7) . ?

loop_
_geom_torsion_atom_site_label_1
_geom_torsion_atom_site_label_2
_geom_torsion_atom_site_label_3
_geom_torsion_atom_site_label_4
_geom_torsion
_geom_torsion_site_symmetry_1
_geom_torsion_site_symmetry_2
_geom_torsion_site_symmetry_3
_geom_torsion_site_symmetry_4
_geom_torsion_publ_flag
C17 N1 C1 C6 20.9(7) . . . . ?
C7 N1 C1 C6 -154.1(4) . . . . ?
C17 N1 C1 C2 -160.1(4) . . . . ?
C7 N1 C1 C2 24.9(7) . . . . ?
C6 C1 C2 C3 -0.7(6) . . . . ?
N1 C1 C2 C3 -179.8(4) . . . . ?
C1 C2 C3 C4 0.4(6) . . . . ?
C2 C3 C4 C5 -0.1(6) . . . . ?
C2 C3 C4 C4 -180.0(3) . . . 2_665 ?
C3 C4 C5 C6 0.3(6) . . . . ?
C4 C4 C5 C6 -179.9(3) 2_665 . . . ?
C2 C1 C6 C5 0.9(6) . . . . ?
N1 C1 C6 C5 180.0(4) . . . . ?
C4 C5 C6 C1 -0.7(6) . . . . ?
C1 N1 C7 C8 -120.3(5) . . . . ?
C17 N1 C7 C8 64.5(6) . . . . ?
C1 N1 C7 C16 62.3(6) . . . . ?
C17 N1 C7 C16 -112.9(4) . . . . ?
C16 C7 C8 C9 -1.8(7) . . . . ?
N1 C7 C8 C9 -179.2(5) . . . . ?
C7 C8 C9 C10 -1.3(9) . . . . ?
C8 C9 C10 C11 2.1(10) . . . . ?
C9 C10 C11 C16 0.2(9) . . . . ?
C9 C10 C11 C12 -178.9(6) . . . . ?
C10 C11 C12 C13 -176.1(7) . . . . ?
C16 C11 C12 C13 4.7(9) . . . . ?
C11 C12 C13 C14 -0.7(11) . . . . ?
C12 C13 C14 C15 -2.6(11) . . . . ?
C13 C14 C15 C16 1.7(9) . . . . ?
C14 C15 C16 C7 -179.0(4) . . . . ?
C14 C15 C16 C11 2.6(7) . . . . ?
C8 C7 C16 C15 -174.4(4) . . . . ?
N1 C7 C16 C15 3.0(6) . . . . ?
C8 C7 C16 C11 4.1(6) . . . . ?
N1 C7 C16 C11 -178.5(4) . . . . ?
C10 C11 C16 C15 175.3(5) . . . . ?
C12 C11 C16 C15 -5.6(7) . . . . ?
C10 C11 C16 C7 -3.3(7) . . . . ?
C12 C11 C16 C7 175.9(5) . . . . ?
C1 N1 C17 C18 -119.0(5) . . . . ?
C7 N1 C17 C18 56.2(6) . . . . ?
C1 N1 C17 C26 63.8(6) . . . . ?
C7 N1 C17 C26 -121.0(4) . . . . ?
C26 C17 C18 C19 -0.9(7) . . . . ?
N1 C17 C18 C19 -178.1(4) . . . . ?
C17 C18 C19 C20 -1.0(8) . . . . ?
C18 C19 C20 C21 1.8(8) . . . . ?
C19 C20 C21 C22 177.5(5) . . . . ?
C19 C20 C21 C26 -0.7(7) . . . . ?
C26 C21 C22 C23 -0.3(8) . . . . ?
C20 C21 C22 C23 -178.4(5) . . . . ?
C21 C22 C23 C24 1.0(9) . . . . ?
C22 C23 C24 C25 0.0(9) . . . . ?
C23 C24 C25 C26 -1.6(8) . . . . ?
C18 C17 C26 C21 1.9(6) . . . . ?
N1 C17 C26 C21 179.1(4) . . . . ?
C18 C17 C26 C25 -176.1(4) . . . . ?
N1 C17 C26 C25 1.1(6) . . . . ?
C22 C21 C26 C17 -179.4(4) . . . . ?
C20 C21 C26 C17 -1.2(6) . . . . ?
C22 C21 C26 C25 -1.3(6) . . . . ?
C20 C21 C26 C25 176.9(4) . . . . ?
C24 C25 C26 C17 -179.7(4) . . . . ?
C24 C25 C26 C21 2.2(6) . . . . ?
